data_7019330
loop_
_publ_author_name
'Smythe, Nathan C.'
'Butler, Derek P.'
'Moore, Curtis E.'
'McGowan, William R.'
'Rheingold, Arnold L.'
'Beauvais, Laurance G.'

_publ_section_title
;
 A heterobimetallic metal-organic framework with tunable reactive metal
 sites: synthesis, characterization, and reactivity.
;
_journal_issue 26
_journal_name_full 'Dalton transactions (Cambridge, England : 2003)'
_journal_page_first 7855
_journal_page_last 7858
_journal_paper_doi 10.1039/c2dt30184a
_journal_volume 41
_journal_year 2012
_chemical_formula_moiety '0.13(C768 H384 Cd16 Fe16 N64 O136), 4.75(C5 H11 N1 O1), .25(C5 H11 N1), /25(H2 O1)'
_chemical_formula_sum 'C120.75 H104.75 Cd2 Fe2 N13 O23'
_chemical_formula_weight 2442.43
_chemical_name_systematic
;
?
;
_space_group_crystal_system tetragonal
_space_group_IT_number 88
_space_group_name_Hall '-I 4ad'
_space_group_name_H-M_alt 'I 41/a'
_symmetry_space_group_name_Hall '-I 4ad'
_symmetry_space_group_name_H-M 'I 41/a :2'
_atom_sites_solution_hydrogens geom
_atom_sites_solution_primary direct
_atom_sites_solution_secondary difmap
_audit_creation_date 2012-02-23
_audit_creation_method
;
Olex2 1.1
(compiled 2011.11.01 svn.r2039, GUI svn.r3906)
;
_cell_angle_alpha 90.00
_cell_angle_beta 90.00
_cell_angle_gamma 90.00
_cell_formula_units_Z 8
_cell_length_a 18.967(2)
_cell_length_b 18.967(2)
_cell_length_c 61.245(15)
_cell_measurement_reflns_used 8863
_cell_measurement_temperature 100(2)
_cell_measurement_theta_max 17.474
_cell_measurement_theta_min 2.248
_cell_volume 22033(6)
_computing_cell_refinement 'Bruker SMART'
_computing_data_collection 'Bruker SAINT'
_computing_data_reduction 'SAINT v7.34A (Bruker, 200?)'
_computing_molecular_graphics
;
O. V. Dolomanov, L. J. Bourhis, R. J. Gildea, J. A. K. Howard and H. Puschmann,
OLEX2: a complete structure solution, refinement and analysis program.
J. Appl. Cryst. (2009). 42, 339-341.
;
_computing_publication_material
;
O. V. Dolomanov, L. J. Bourhis, R. J. Gildea, J. A. K. Howard and H. Puschmann,
OLEX2: a complete structure solution, refinement and analysis program.
J. Appl. Cryst. (2009). 42, 339-341.
;
_computing_structure_refinement
;
XL, G.M. Sheldrick, Acta Cryst.
(2008). A64, 112-122
;
_computing_structure_solution 'SHELXS-97 (Sheldrick, 1990)'
_diffrn_ambient_temperature 100.15
_diffrn_measured_fraction_theta_full 0.999
_diffrn_measured_fraction_theta_max 0.999
_diffrn_measurement_device_type 'Bruker APEX II CCd'
_diffrn_measurement_method 'phi and omega scans'
_diffrn_radiation_monochromator graphite
_diffrn_radiation_type 'MO K\a'
_diffrn_radiation_wavelength 0.71073
_diffrn_reflns_av_R_equivalents 0.1135
_diffrn_reflns_av_unetI/netI 0.0352
_diffrn_reflns_limit_h_max 17
_diffrn_reflns_limit_h_min -17
_diffrn_reflns_limit_k_max 17
_diffrn_reflns_limit_k_min -17
_diffrn_reflns_limit_l_max 55
_diffrn_reflns_limit_l_min -55
_diffrn_reflns_number 105508
_diffrn_reflns_theta_full 18.85
_diffrn_reflns_theta_max 18.85
_diffrn_reflns_theta_min 1.12
_diffrn_source 'fine-focus sealed tube'
_exptl_absorpt_coefficient_mu 0.719
_exptl_absorpt_correction_T_max 1
_exptl_absorpt_correction_T_min 0.498659
_exptl_absorpt_correction_type multi-scan
_exptl_absorpt_process_details
;
SADABS-2004/1 (Bruker,2004) was used for absorption correction.
R(int) was 0.1032 before and 0.0648 after correction.
The Ratio of minimum to maximum transmission is 0.4987.
The \l/2 correction factor is 0.0015.
;
_exptl_crystal_colour purple
_exptl_crystal_density_diffrn 1.473
_exptl_crystal_density_meas ?
_exptl_crystal_density_method 'not measured'
_exptl_crystal_description plates
_exptl_crystal_F_000 10018
_exptl_crystal_size_max 0.28
_exptl_crystal_size_mid 0.10
_exptl_crystal_size_min 0.09
_refine_diff_density_max 4.718
_refine_diff_density_min -0.737
_refine_diff_density_rms 0.171
_refine_ls_extinction_method none
_refine_ls_goodness_of_fit_ref 2.504
_refine_ls_hydrogen_treatment constr
_refine_ls_matrix_type full
_refine_ls_number_parameters 528
_refine_ls_number_reflns 4335
_refine_ls_number_restraints 25
_refine_ls_restrained_S_all 2.513
_refine_ls_R_factor_all 0.1328
_refine_ls_R_factor_gt 0.1182
_refine_ls_shift/su_max 0.001
_refine_ls_shift/su_mean 0.000
_refine_ls_structure_factor_coef Fsqd
_refine_ls_weighting_details 'calc w=1/[\s^2^(Fo^2^)+(0.0749P)^2^+98.2410P] where P=(Fo^2^+2Fc^2^)/3'
_refine_ls_weighting_scheme calc
_refine_ls_wR_factor_gt 0.3031
_refine_ls_wR_factor_ref 0.3087
_reflns_number_gt 3662
_reflns_number_total 4335
_reflns_threshold_expression >2sigma(I)
_cod_data_source_file c2dt30184a.txt
_cod_data_source_block ns47
_cod_depositor_comments
;
The following automatic conversions were performed:

'_exptl_crystal_density_meas' value 'not measured' was changed to '?'
- the value is perceived as not measured.

Automatic conversion script
Id: cif_fix_values 3008 2015-01-20 13:52:24Z robertas 
;
_cod_original_cell_volume 22032(7)
_cod_database_code 7019330

loop_
_space_group_symop_id
_space_group_symop_operation_xyz
1 'x, y, z'
2 '-x+1/2, -y, z+1/2'
3 '-y+3/4, x+1/4, z+1/4'
4 'y+3/4, -x+3/4, z+3/4'
5 'x+1/2, y+1/2, z+1/2'
6 '-x+1, -y+1/2, z+1'
7 '-y+5/4, x+3/4, z+3/4'
8 'y+5/4, -x+5/4, z+5/4'
9 '-x, -y, -z'
10 'x-1/2, y, -z-1/2'
11 'y-3/4, -x-1/4, -z-1/4'
12 '-y-3/4, x-3/4, -z-3/4'
13 '-x+1/2, -y+1/2, -z+1/2'
14 'x, y+1/2, -z'
15 'y-1/4, -x+1/4, -z+1/4'
16 '-y-1/4, x-1/4, -z-1/4'

loop_
_atom_site_label
_atom_site_type_symbol
_atom_site_fract_x
_atom_site_fract_y
_atom_site_fract_z
_atom_site_U_iso_or_equiv
_atom_site_adp_type
_atom_site_occupancy
_atom_site_symmetry_multiplicity
_atom_site_calc_flag
_atom_site_refinement_flags
C1 C -0.1145(17) 0.6654(13) 0.0383(4) 0.093(3) Uani 1 1 d .
C2 C -0.0462(10) 0.6369(9) 0.0370(3) 0.040(5) Uani 1 1 d .
C3 C -0.0030(12) 0.6217(11) 0.0554(3) 0.054(6) Uani 1 1 d .
H3 H -0.0141 0.6293 0.0704 0.065 Uiso 1 1 calc R
C4 C 0.0563(12) 0.5944(10) 0.0472(3) 0.049(5) Uani 1 1 d .
H4 H 0.0956 0.5784 0.0555 0.059 Uiso 1 1 calc R
C5 C 0.0503(11) 0.5937(9) 0.0240(3) 0.032(5) Uani 1 1 d .
C6 C 0.1005(10) 0.5669(9) 0.0095(3) 0.041(5) Uani 1 1 d .
C7 C 0.0929(11) 0.5632(9) -0.0134(3) 0.039(5) Uani 1 1 d .
C8 C 0.1372(10) 0.5268(9) -0.0280(4) 0.044(5) Uani 1 1 d .
H8 H 0.1766 0.4986 -0.0241 0.053 Uiso 1 1 calc R
C9 C 0.1149(11) 0.5385(10) -0.0484(3) 0.046(6) Uani 1 1 d .
H9 H 0.1353 0.5209 -0.0614 0.055 Uiso 1 1 calc R
C10 C 0.0524(9) 0.5840(8) -0.0465(3) 0.032(5) Uani 1 1 d .
C11 C 0.0154(10) 0.6084(9) -0.0646(3) 0.034(5) Uani 1 1 d D
C12 C -0.0453(10) 0.6464(9) -0.0630(3) 0.030(4) Uani 1 1 d .
C13 C -0.0868(12) 0.6731(10) -0.0808(3) 0.049(5) Uani 1 1 d .
H13 H -0.0752 0.6692 -0.0958 0.058 Uiso 1 1 calc R
C14 C -0.1439(10) 0.7041(10) -0.0728(3) 0.040(5) Uani 1 1 d .
H14 H -0.1803 0.7260 -0.0810 0.048 Uiso 1 1 calc R
C15 C -0.1403(10) 0.6984(9) -0.0492(3) 0.033(5) Uani 1 1 d .
C16 C -0.1927(10) 0.7194(9) -0.0351(3) 0.038(5) Uani 1 1 d .
C17 C -0.1946(10) 0.7093(10) -0.0128(4) 0.045(5) Uani 1 1 d .
C18 C -0.2467(10) 0.7306(10) 0.0021(3) 0.048(5) Uani 1 1 d .
H18 H -0.2903 0.7521 -0.0017 0.057 Uiso 1 1 calc R
C19 C -0.2260(10) 0.7163(9) 0.0221(4) 0.046(5) Uani 1 1 d .
H19 H -0.2515 0.7248 0.0352 0.056 Uiso 1 1 calc R
C20 C -0.1583(10) 0.6856(10) 0.0202(3) 0.042(5) Uani 1 1 d .
C21 C -0.1414(15) 0.6789(13) 0.0610(4) 0.093(3) Uani 1 1 d .
C22 C -0.1785(14) 0.6285(13) 0.0715(3) 0.093(3) Uani 1 1 d .
H22 H -0.1897 0.5863 0.0639 0.111 Uiso 1 1 calc R
C23 C -0.2011(14) 0.6360(13) 0.0931(3) 0.093(3) Uani 1 1 d .
H23 H -0.2271 0.6001 0.1003 0.111 Uiso 1 1 calc R
C24 C -0.1834(15) 0.6988(13) 0.1035(4) 0.093(3) Uani 1 1 d .
C25 C -0.1581(14) 0.7512(13) 0.0918(4) 0.093(3) Uani 1 1 d .
H25 H -0.1565 0.7976 0.0976 0.111 Uiso 1 1 calc R
C26 C -0.1345(14) 0.7380(13) 0.0713(3) 0.093(3) Uani 1 1 d .
H26 H -0.1108 0.7752 0.0640 0.111 Uiso 1 1 calc R
C27 C 0.4555(18) 0.4526(14) 0.1206(5) 0.090(9) Uani 1 1 d .
C28 C 0.1692(11) 0.5420(10) 0.0187(3) 0.047(5) Uani 1 1 d .
C29 C 0.1700(11) 0.4839(9) 0.0337(3) 0.044(5) Uani 1 1 d .
H29 H 0.1280 0.4587 0.0369 0.052 Uiso 1 1 calc R
C30 C 0.2320(12) 0.4657(10) 0.0432(3) 0.051(5) Uani 1 1 d .
H30 H 0.2330 0.4278 0.0533 0.062 Uiso 1 1 calc R
C31 C 0.2944(11) 0.5016(11) 0.0383(3) 0.054(6) Uani 1 1 d .
C32 C 0.2931(12) 0.5541(12) 0.0231(3) 0.068(6) Uani 1 1 d U
H32 H 0.3360 0.5765 0.0192 0.081 Uiso 1 1 calc R
C33 C 0.2314(11) 0.5758(11) 0.0132(4) 0.065(6) Uani 1 1 d .
H33 H 0.2316 0.6130 0.0028 0.078 Uiso 1 1 calc R
C34 C 0.3602(12) 0.4828(13) 0.0513(4) 0.072(7) Uani 1 1 d .
C35 C -0.2542(9) 0.7614(12) -0.0437(3) 0.040(5) Uani 1 1 d .
C36 C -0.3195(12) 0.7270(11) -0.0473(3) 0.056(6) Uani 1 1 d .
H36 H -0.3244 0.6777 -0.0452 0.067 Uiso 1 1 calc R
C37 C -0.3761(10) 0.7678(12) -0.0542(3) 0.051(6) Uani 1 1 d .
H37 H -0.4206 0.7464 -0.0568 0.061 Uiso 1 1 calc R
C38 C -0.3679(12) 0.8385(11) -0.0572(3) 0.045(5) Uani 1 1 d .
C39 C -0.3026(12) 0.8717(11) -0.0539(3) 0.051(5) Uani 1 1 d .
H39 H -0.2971 0.9208 -0.0564 0.061 Uiso 1 1 calc R
C40 C -0.2478(10) 0.8320(12) -0.0471(3) 0.047(5) Uani 1 1 d .
H40 H -0.2035 0.8540 -0.0446 0.056 Uiso 1 1 calc R
C41 C 0.5674(13) 0.3837(14) 0.0638(3) 0.057(6) Uani 1 1 d .
C42 C 0.0475(12) 0.5907(10) -0.0867(3) 0.049(5) Uani 1 1 d D
C43 C 0.1126(12) 0.6176(11) -0.0926(4) 0.060(6) Uani 1 1 d .
H43 H 0.1346 0.6514 -0.0834 0.072 Uiso 1 1 calc R
C44 C 0.1458(11) 0.5968(12) -0.1112(4) 0.061(6) Uani 1 1 d .
H44 H 0.1892 0.6179 -0.1153 0.074 Uiso 1 1 calc R
C45 C 0.1164(13) 0.5450(12) -0.1240(3) 0.058(6) Uani 1 1 d .
C46 C 0.0496(14) 0.5215(11) -0.1193(3) 0.064(6) Uani 1 1 d .
H46 H 0.0271 0.4898 -0.1291 0.076 Uiso 1 1 calc R
C47 C 0.0136(11) 0.5430(11) -0.1003(4) 0.059(6) Uani 1 1 d .
H47 H -0.0321 0.5255 -0.0970 0.071 Uiso 1 1 calc R
C48 C 0.1573(16) 0.5164(14) -0.1434(3) 0.065(7) Uani 1 1 d .
Cd1 Cd 0.47234(8) 0.47938(8) 0.07834(2) 0.0564(7) Uani 1 1 d .
Fe1 Fe -0.03684(14) 0.66462(14) -0.01236(4) 0.0450(9) Uani 1 1 d .
N1 N -0.1378(8) 0.6801(7) -0.0008(2) 0.039(4) Uani 1 1 d .
N2 N -0.0133(8) 0.6212(7) 0.0180(2) 0.037(4) Uani 1 1 d .
N3 N 0.0395(8) 0.5974(7) -0.0251(3) 0.033(4) Uani 1 1 d .
N4 N -0.0802(8) 0.6639(7) -0.0437(2) 0.037(4) Uani 1 1 d .
O1 O 0.4118(14) 0.4888(16) 0.1131(4) 0.159(9) Uani 1 1 d U
O2 O 0.5117(15) 0.4470(13) 0.1138(3) 0.145(9) Uani 1 1 d U
O3 O 0.3581(7) 0.4467(7) 0.0677(2) 0.055(4) Uani 1 1 d .
O4 O 0.4159(9) 0.5095(11) 0.0443(3) 0.129(8) Uani 1 1 d .
O5 O 0.5127(8) 0.3543(8) 0.0704(2) 0.060(4) Uani 1 1 d .
O6 O 0.5745(7) 0.4490(10) 0.0625(2) 0.068(4) Uani 1 1 d .
O7 O 0.0000 0.7500 -0.0109(2) 0.038(4) Uani 1 2 d S
O8 O 0.1251(8) 0.4664(8) -0.1541(2) 0.066(4) Uani 1 1 d .
O9 O 0.2140(10) 0.5377(9) -0.1479(3) 0.086(5) Uani 1 1 d U

loop_
_atom_site_aniso_label
_atom_site_aniso_U_11
_atom_site_aniso_U_22
_atom_site_aniso_U_33
_atom_site_aniso_U_23
_atom_site_aniso_U_13
_atom_site_aniso_U_12
C1 0.146(9) 0.085(8) 0.047(6) -0.007(5) 0.043(6) -0.004(7)
C2 0.033(12) 0.045(12) 0.042(15) -0.008(10) 0.006(13) -0.001(10)
C3 0.073(16) 0.073(15) 0.016(12) -0.012(10) -0.001(13) 0.019(13)
C4 0.062(16) 0.050(13) 0.035(16) 0.002(10) -0.007(12) -0.003(12)
C5 0.040(14) 0.038(11) 0.018(14) 0.009(9) -0.001(11) -0.009(10)
C6 0.035(13) 0.033(12) 0.054(17) 0.016(11) 0.000(13) 0.010(10)
C7 0.059(14) 0.034(12) 0.026(14) 0.017(11) -0.006(13) -0.009(11)
C8 0.041(12) 0.041(12) 0.051(16) 0.004(11) 0.017(13) 0.016(10)
C9 0.069(16) 0.055(14) 0.013(13) -0.003(10) -0.002(11) -0.015(13)
C10 0.036(13) 0.018(11) 0.042(17) 0.004(10) -0.010(11) 0.007(9)
C11 0.042(13) 0.039(12) 0.020(13) -0.006(10) -0.002(12) 0.004(11)
C12 0.036(13) 0.028(11) 0.024(13) 0.002(10) -0.002(12) -0.004(10)
C13 0.064(16) 0.057(14) 0.024(13) -0.007(11) -0.002(13) 0.007(12)
C14 0.031(12) 0.059(13) 0.029(15) 0.002(10) -0.003(10) 0.004(11)
C15 0.036(14) 0.033(11) 0.031(15) -0.007(9) -0.006(12) 0.003(10)
C16 0.049(15) 0.048(13) 0.018(14) 0.003(10) -0.007(12) -0.004(11)
C17 0.027(13) 0.057(13) 0.051(18) -0.006(11) -0.016(13) 0.000(10)
C18 0.039(13) 0.075(15) 0.029(14) 0.002(11) 0.014(12) 0.013(11)
C19 0.041(15) 0.055(13) 0.043(16) 0.003(11) -0.001(11) 0.016(11)
C20 0.054(15) 0.056(13) 0.017(14) 0.009(9) -0.002(11) 0.001(11)
C21 0.146(9) 0.085(8) 0.047(6) -0.007(5) 0.043(6) -0.004(7)
C22 0.146(9) 0.085(8) 0.047(6) -0.007(5) 0.043(6) -0.004(7)
C23 0.146(9) 0.085(8) 0.047(6) -0.007(5) 0.043(6) -0.004(7)
C24 0.146(9) 0.085(8) 0.047(6) -0.007(5) 0.043(6) -0.004(7)
C25 0.146(9) 0.085(8) 0.047(6) -0.007(5) 0.043(6) -0.004(7)
C26 0.146(9) 0.085(8) 0.047(6) -0.007(5) 0.043(6) -0.004(7)
C27 0.10(2) 0.067(18) 0.11(2) 0.049(17) 0.02(2) -0.020(17)
C28 0.065(17) 0.036(13) 0.041(13) 0.007(11) -0.014(12) 0.015(12)
C29 0.051(15) 0.040(13) 0.040(12) 0.004(11) -0.002(11) -0.004(10)
C30 0.059(16) 0.058(14) 0.038(13) 0.012(10) -0.008(12) 0.012(13)
C31 0.040(15) 0.072(15) 0.051(14) 0.027(12) 0.007(12) 0.009(13)
C32 0.063(14) 0.082(14) 0.059(12) 0.042(12) -0.002(11) -0.006(11)
C33 0.038(14) 0.076(16) 0.082(17) 0.034(13) -0.004(13) -0.007(13)
C34 0.029(15) 0.100(19) 0.09(2) 0.048(16) 0.023(15) 0.015(13)
C35 0.020(13) 0.073(18) 0.026(11) -0.009(11) -0.009(9) 0.008(12)
C36 0.052(16) 0.058(14) 0.058(14) 0.008(11) -0.010(12) 0.019(15)
C37 0.027(13) 0.067(18) 0.060(14) 0.009(12) 0.000(10) -0.002(12)
C38 0.068(19) 0.040(15) 0.026(11) 0.001(10) 0.006(10) 0.015(14)
C39 0.041(14) 0.059(14) 0.052(14) 0.018(11) -0.009(11) -0.008(15)
C40 0.040(15) 0.044(16) 0.056(14) 0.004(11) -0.006(11) -0.004(12)
C41 0.06(2) 0.055(18) 0.054(15) -0.004(13) -0.008(13) 0.006(16)
C42 0.066(16) 0.045(13) 0.035(14) 0.008(12) 0.001(13) 0.022(12)
C43 0.068(17) 0.063(15) 0.049(16) -0.007(12) 0.020(13) -0.014(13)
C44 0.071(16) 0.074(16) 0.039(14) -0.011(13) 0.019(14) -0.021(14)
C45 0.062(17) 0.071(17) 0.042(15) 0.016(14) -0.004(14) 0.007(14)
C46 0.09(2) 0.068(16) 0.032(15) -0.022(12) -0.004(13) -0.013(15)
C47 0.070(15) 0.056(14) 0.052(15) -0.022(12) 0.010(13) -0.017(12)
C48 0.09(2) 0.08(2) 0.025(15) 0.008(14) 0.017(15) 0.015(17)
Cd1 0.0568(12) 0.0772(13) 0.0352(10) 0.0133(8) 0.0069(8) 0.0250(9)
Fe1 0.0500(19) 0.0509(19) 0.0341(18) -0.0004(14) -0.0007(14) 0.0018(14)
N1 0.043(11) 0.049(10) 0.025(11) 0.005(8) 0.015(9) -0.001(8)
N2 0.037(11) 0.038(9) 0.037(11) -0.001(8) 0.003(9) 0.009(8)
N3 0.053(11) 0.020(8) 0.025(11) 0.001(8) 0.008(9) -0.007(8)
N4 0.040(11) 0.047(10) 0.024(10) 0.003(8) 0.000(9) 0.001(9)
O1 0.148(16) 0.218(18) 0.111(14) 0.058(14) -0.010(12) -0.018(14)
O2 0.189(17) 0.161(16) 0.087(13) 0.039(11) 0.028(13) 0.057(14)
O3 0.059(10) 0.073(10) 0.031(8) 0.019(8) 0.002(7) 0.014(8)
O4 0.045(11) 0.19(2) 0.156(18) 0.126(16) -0.008(11) 0.005(12)
O5 0.041(9) 0.068(10) 0.072(10) -0.001(8) 0.003(8) 0.010(8)
O6 0.054(10) 0.083(13) 0.067(11) 0.008(9) 0.018(7) 0.020(9)
O7 0.042(10) 0.033(10) 0.038(10) 0.000 0.000 0.000(8)
O8 0.091(12) 0.059(10) 0.048(9) -0.008(8) 0.016(8) 0.002(9)
O9 0.088(12) 0.105(13) 0.067(11) -0.016(9) 0.041(10) -0.016(11)

loop_
_atom_type_symbol
_atom_type_description
_atom_type_scat_dispersion_real
_atom_type_scat_dispersion_imag
_atom_type_scat_source
C C 0.0033 0.0016 'International Tables Vol C Tables 4.2.6.8 and 6.1.1.4'
H H 0.0000 0.0000 'International Tables Vol C Tables 4.2.6.8 and 6.1.1.4'
Cd Cd -0.8075 1.2024 'International Tables Vol C Tables 4.2.6.8 and 6.1.1.4'
Fe Fe 0.3463 0.8444 'International Tables Vol C Tables 4.2.6.8 and 6.1.1.4'
N N 0.0061 0.0033 'International Tables Vol C Tables 4.2.6.8 and 6.1.1.4'
O O 0.0106 0.0060 'International Tables Vol C Tables 4.2.6.8 and 6.1.1.4'

loop_
_geom_angle_atom_site_label_1
_geom_angle_atom_site_label_2
_geom_angle_atom_site_label_3
_geom_angle
_geom_angle_site_symmetry_1
_geom_angle_site_symmetry_3
C2 C1 C20 126.3(19) . .
C2 C1 C21 115(2) . .
C20 C1 C21 118(3) . .
C1 C2 C3 124(2) . .
N2 C2 C1 124.0(19) . .
N2 C2 C3 111.7(16) . .
C2 C3 H3 127.3 . .
C4 C3 C2 105.4(16) . .
C4 C3 H3 127.3 . .
C3 C4 H4 126.0 . .
C3 C4 C5 108.1(18) . .
C5 C4 H4 126.0 . .
C6 C5 C4 126(2) . .
N2 C5 C4 109.5(17) . .
N2 C5 C6 124.9(16) . .
C5 C6 C7 125.4(17) . .
C5 C6 C28 118.0(18) . .
C7 C6 C28 116.6(18) . .
C6 C7 C8 126.6(19) . .
N3 C7 C6 124.1(18) . .
N3 C7 C8 109.2(16) . .
C7 C8 H8 125.5 . .
C9 C8 C7 109.0(17) . .
C9 C8 H8 125.5 . .
C8 C9 H9 126.9 . .
C8 C9 C10 106.3(16) . .
C10 C9 H9 126.9 . .
C11 C10 C9 122.7(19) . .
N3 C10 C9 109.3(15) . .
N3 C10 C11 128.1(17) . .
C10 C11 C42 115.8(17) . .
C12 C11 C10 123.0(15) . .
C12 C11 C42 121.2(16) . .
C11 C12 C13 126.5(18) . .
C11 C12 N4 126.1(16) . .
N4 C12 C13 107.3(16) . .
C12 C13 H13 125.5 . .
C14 C13 C12 109.0(16) . .
C14 C13 H13 125.5 . .
C13 C14 H14 126.4 . .
C13 C14 C15 107.2(16) . .
C15 C14 H14 126.4 . .
C16 C15 C14 124.8(18) . .
N4 C15 C14 108.9(16) . .
N4 C15 C16 126.1(17) . .
C15 C16 C17 127.0(18) . .
C15 C16 C35 119.5(17) . .
C17 C16 C35 113.5(17) . .
C16 C17 C18 128.5(19) . .
C16 C17 N1 123.0(18) . .
C18 C17 N1 108.2(17) . .
C17 C18 H18 125.2 . .
C19 C18 C17 109.6(18) . .
C19 C18 H18 125.2 . .
C18 C19 H19 126.7 . .
C18 C19 C20 106.5(17) . .
C20 C19 H19 126.7 . .
C19 C20 C1 125(2) . .
N1 C20 C1 123.3(19) . .
N1 C20 C19 111.5(15) . .
C22 C21 C1 120(2) . .
C26 C21 C1 124(2) . .
C26 C21 C22 116(2) . .
C21 C22 H22 118.8 . .
C21 C22 C23 122(2) . .
C23 C22 H22 118.8 . .
C22 C23 H23 121.7 . .
C24 C23 C22 117(2) . .
C24 C23 H23 121.7 . .
C23 C24 C27 117(2) . 12_666
C25 C24 C23 119(2) . .
C25 C24 C27 124(2) . 12_666
C24 C25 H25 120.5 . .
C24 C25 C26 119(2) . .
C26 C25 H25 120.5 . .
C21 C26 C25 125(2) . .
C21 C26 H26 117.3 . .
C25 C26 H26 117.3 . .
C24 C27 Cd1 177(2) 15 .
O1 C27 C24 117(3) . 15
O1 C27 Cd1 65.8(19) . .
O2 C27 C24 114(3) . 15
O2 C27 Cd1 63.3(18) . .
O2 C27 O1 124(3) . .
C29 C28 C6 119.6(19) . .
C33 C28 C6 120.3(17) . .
C33 C28 C29 120.2(18) . .
C28 C29 H29 120.7 . .
C30 C29 C28 118.6(18) . .
C30 C29 H29 120.7 . .
C29 C30 H30 119.3 . .
C29 C30 C31 121.3(18) . .
C31 C30 H30 119.3 . .
C30 C31 C34 118.1(19) . .
C32 C31 C30 118.9(19) . .
C32 C31 C34 123(2) . .
C31 C32 H32 118.8 . .
C31 C32 C33 122(2) . .
C33 C32 H32 118.8 . .
C28 C33 H33 120.8 . .
C32 C33 C28 118.4(19) . .
C32 C33 H33 120.8 . .
O3 C34 C31 122(2) . .
O3 C34 O4 123(2) . .
O4 C34 C31 115(2) . .
C36 C35 C16 119.3(19) . .
C40 C35 C16 120.3(18) . .
C40 C35 C36 120.4(17) . .
C35 C36 H36 121.1 . .
C37 C36 C35 117.8(19) . .
C37 C36 H36 121.1 . .
C36 C37 H37 119.9 . .
C38 C37 C36 120.1(19) . .
C38 C37 H37 119.9 . .
C37 C38 C39 121.5(18) . .
C37 C38 C41 119(2) . 14_455
C39 C38 C41 119(2) . 14_455
C38 C39 H39 120.8 . .
C40 C39 C38 118.4(18) . .
C40 C39 H39 120.8 . .
C35 C40 H40 119.1 . .
C39 C40 C35 121.8(18) . .
C39 C40 H40 119.1 . .
O5 C41 C38 120(2) . 14_645
O5 C41 O6 124(2) . .
O6 C41 C38 116(2) . 14_645
C43 C42 C11 120.4(19) . .
C43 C42 C47 119.8(17) . .
C47 C42 C11 119.5(19) . .
C42 C43 H43 119.2 . .
C44 C43 C42 121.7(19) . .
C44 C43 H43 119.2 . .
C43 C44 H44 120.1 . .
C43 C44 C45 120(2) . .
C45 C44 H44 120.1 . .
C44 C45 C48 120(2) . .
C46 C45 C44 119(2) . .
C46 C45 C48 121(2) . .
C45 C46 H46 119.1 . .
C45 C46 C47 121.8(19) . .
C47 C46 H46 119.1 . .
C42 C47 C46 117.4(18) . .
C42 C47 H47 121.3 . .
C46 C47 H47 121.3 . .
O8 C48 C45 114(2) . .
O9 C48 C45 122(3) . .
O9 C48 O8 124(2) . .
O1 Cd1 C27 26.1(7) . .
O1 Cd1 O5 112.4(8) . .
O2 Cd1 C27 25.6(7) . .
O2 Cd1 O1 50.7(8) . .
O2 Cd1 O4 172.0(8) . .
O2 Cd1 O5 80.8(6) . .
O3 Cd1 C27 96.2(8) . .
O3 Cd1 O1 79.9(7) . .
O3 Cd1 O2 118.3(8) . .
O3 Cd1 O4 54.1(5) . .
O3 Cd1 O5 88.8(5) . .
O4 Cd1 C27 146.5(9) . .
O4 Cd1 O1 122.1(8) . .
O4 Cd1 O5 100.8(6) . .
O5 Cd1 C27 92.6(8) . .
O6 Cd1 C27 118.5(9) . .
O6 Cd1 O1 143.9(7) . .
O6 Cd1 O2 93.3(7) . .
O6 Cd1 O3 127.6(5) . .
O6 Cd1 O4 94.0(6) . .
O6 Cd1 O5 54.3(5) . .
N1 Fe1 N2 87.1(6) . .
N1 Fe1 N3 149.5(5) . .
N1 Fe1 N4 87.1(6) . .
N2 Fe1 N4 154.5(5) . .
N3 Fe1 N2 86.8(6) . .
N3 Fe1 N4 85.7(7) . .
O7 Fe1 N1 102.7(4) . .
O7 Fe1 N2 103.5(6) . .
O7 Fe1 N3 107.8(4) . .
O7 Fe1 N4 102.0(6) . .
C17 N1 Fe1 125.9(12) . .
C20 N1 C17 104.2(15) . .
C20 N1 Fe1 127.1(13) . .
C2 N2 C5 105.3(14) . .
C2 N2 Fe1 125.6(13) . .
C5 N2 Fe1 125.4(12) . .
C7 N3 Fe1 126.4(13) . .
C10 N3 C7 106.2(14) . .
C10 N3 Fe1 127.0(13) . .
C12 N4 Fe1 126.3(12) . .
C15 N4 C12 107.7(14) . .
C15 N4 Fe1 123.8(12) . .
C27 O1 Cd1 88(2) . .
C27 O2 Cd1 91(2) . .
C34 O3 Cd1 92.8(13) . .
C34 O4 Cd1 89.0(14) . .
C41 O5 Cd1 84.0(13) . .
C41 O6 Cd1 97.6(13) . .
Fe1 O7 Fe1 174.3(10) . 6_464

loop_
_geom_bond_atom_site_label_1
_geom_bond_atom_site_label_2
_geom_bond_distance
_geom_bond_site_symmetry_2
C1 C2 1.41(3) .
C1 C20 1.44(3) .
C1 C21 1.51(3) .
C2 C3 1.42(2) .
C2 N2 1.35(2) .
C3 H3 0.9500 .
C3 C4 1.34(2) .
C4 H4 0.9500 .
C4 C5 1.43(2) .
C5 C6 1.40(2) .
C5 N2 1.36(2) .
C6 C7 1.41(2) .
C6 C28 1.50(2) .
C7 C8 1.41(2) .
C7 N3 1.40(2) .
C8 H8 0.9500 .
C8 C9 1.33(2) .
C9 H9 0.9500 .
C9 C10 1.47(2) .
C10 C11 1.39(2) .
C10 N3 1.36(2) .
C11 C12 1.36(2) .
C11 C42 1.524(16) .
C12 C13 1.44(2) .
C12 N4 1.39(2) .
C13 H13 0.9500 .
C13 C14 1.33(2) .
C14 H14 0.9500 .
C14 C15 1.45(2) .
C15 C16 1.38(2) .
C15 N4 1.36(2) .
C16 C17 1.38(3) .
C16 C35 1.51(2) .
C17 C18 1.40(3) .
C17 N1 1.41(2) .
C18 H18 0.9500 .
C18 C19 1.31(2) .
C19 H19 0.9500 .
C19 C20 1.41(2) .
C20 N1 1.35(2) .
C21 C22 1.35(3) .
C21 C26 1.29(3) .
C22 H22 0.9500 .
C22 C23 1.40(3) .
C23 H23 0.9500 .
C23 C24 1.39(3) .
C24 C25 1.32(3) .
C24 C27 1.63(4) 12_666
C25 H25 0.9500 .
C25 C26 1.35(3) .
C26 H26 0.9500 .
C27 C24 1.63(4) 15
C27 Cd1 2.66(3) .
C27 O1 1.17(3) .
C27 O2 1.15(3) .
C28 C29 1.44(2) .
C28 C33 1.38(3) .
C29 H29 0.9500 .
C29 C30 1.35(2) .
C30 H30 0.9500 .
C30 C31 1.40(3) .
C31 C32 1.36(3) .
C31 C34 1.52(3) .
C32 H32 0.9500 .
C32 C33 1.38(3) .
C33 H33 0.9500 .
C34 O3 1.22(2) .
C34 O4 1.25(2) .
C35 C36 1.42(2) .
C35 C40 1.36(2) .
C36 H36 0.9500 .
C36 C37 1.39(3) .
C37 H37 0.9500 .
C37 C38 1.36(2) .
C38 C39 1.40(3) .
C38 C41 1.55(3) 14_455
C39 H39 0.9500 .
C39 C40 1.35(2) .
C40 H40 0.9500 .
C41 C38 1.55(3) 14_645
C41 O5 1.24(2) .
C41 O6 1.25(2) .
C42 C43 1.38(3) .
C42 C47 1.39(3) .
C43 H43 0.9500 .
C43 C44 1.36(3) .
C44 H44 0.9500 .
C44 C45 1.38(3) .
C45 C46 1.38(3) .
C45 C48 1.52(3) .
C46 H46 0.9500 .
C46 C47 1.41(3) .
C47 H47 0.9500 .
C48 O8 1.31(3) .
C48 O9 1.18(3) .
Cd1 O1 2.42(2) .
Cd1 O2 2.37(2) .
Cd1 O3 2.346(13) .
Cd1 O4 2.411(16) .
Cd1 O5 2.540(13) .
Cd1 O6 2.244(12) .
Fe1 N1 2.063(14) .
Fe1 N2 2.084(14) .
Fe1 N3 2.082(14) .
Fe1 N4 2.088(14) .
Fe1 O7 1.766(3) .
O7 Fe1 1.766(3) 6_464

loop_
_geom_torsion_atom_site_label_1
_geom_torsion_atom_site_label_2
_geom_torsion_atom_site_label_3
_geom_torsion_atom_site_label_4
_geom_torsion
_geom_torsion_site_symmetry_1
_geom_torsion_site_symmetry_4
C1 C2 C3 C4 178.8(19) . .
C1 C2 N2 C5 -178.6(18) . .
C1 C2 N2 Fe1 22(3) . .
C1 C20 N1 C17 -176.7(19) . .
C1 C20 N1 Fe1 -15(3) . .
C1 C21 C22 C23 176(3) . .
C1 C21 C26 C25 -180(3) . .
C2 C1 C20 C19 -178(2) . .
C2 C1 C20 N1 -1(3) . .
C2 C1 C21 C22 -92(3) . .
C2 C1 C21 C26 92(3) . .
C2 C3 C4 C5 1(2) . .
C3 C2 N2 C5 1.8(19) . .
C3 C2 N2 Fe1 -157.1(13) . .
C3 C4 C5 C6 -177.7(17) . .
C3 C4 C5 N2 0(2) . .
C4 C5 C6 C7 176.7(17) . .
C4 C5 C6 C28 -5(3) . .
C4 C5 N2 C2 -1.3(18) . .
C4 C5 N2 Fe1 157.6(11) . .
C5 C6 C7 C8 -169.3(17) . .
C5 C6 C7 N3 12(3) . .
C5 C6 C28 C29 63(2) . .
C5 C6 C28 C33 -116(2) . .
C6 C5 N2 C2 176.7(16) . .
C6 C5 N2 Fe1 -24(2) . .
C6 C7 C8 C9 -177.0(17) . .
C6 C7 N3 C10 176.8(16) . .
C6 C7 N3 Fe1 3(2) . .
C6 C28 C29 C30 -174.8(17) . .
C6 C28 C33 C32 175.8(19) . .
C7 C6 C28 C29 -119.0(18) . .
C7 C6 C28 C33 63(2) . .
C7 C8 C9 C10 -0.8(19) . .
C8 C7 N3 C10 -1.9(18) . .
C8 C7 N3 Fe1 -175.4(11) . .
C8 C9 C10 C11 178.8(16) . .
C8 C9 C10 N3 -0.5(19) . .
C9 C10 C11 C12 175.2(15) . .
C9 C10 C11 C42 -6(2) . .
C9 C10 N3 C7 1.5(17) . .
C9 C10 N3 Fe1 174.9(10) . .
C10 C11 C12 C13 -179.7(16) . .
C10 C11 C12 N4 -3(3) . .
C10 C11 C42 C43 -64(2) . .
C10 C11 C42 C47 111(2) . .
C11 C10 N3 C7 -177.8(16) . .
C11 C10 N3 Fe1 -4(2) . .
C11 C12 C13 C14 176.7(16) . .
C11 C12 N4 C15 -176.6(16) . .
C11 C12 N4 Fe1 20(2) . .
C11 C42 C43 C44 172.8(18) . .
C11 C42 C47 C46 -171.9(17) . .
C12 C11 C42 C43 115(2) . .
C12 C11 C42 C47 -70(2) . .
C12 C13 C14 C15 0(2) . .
C13 C12 N4 C15 0.9(17) . .
C13 C12 N4 Fe1 -162.7(11) . .
C13 C14 C15 C16 -174.7(17) . .
C13 C14 C15 N4 0.2(19) . .
C14 C15 C16 C17 173.6(17) . .
C14 C15 C16 C35 -10(3) . .
C14 C15 N4 C12 -0.7(17) . .
C14 C15 N4 Fe1 163.4(11) . .
C15 C16 C17 C18 179.3(18) . .
C15 C16 C17 N1 6(3) . .
C15 C16 C35 C36 102(2) . .
C15 C16 C35 C40 -81(2) . .
C16 C15 N4 C12 174.1(16) . .
C16 C15 N4 Fe1 -22(2) . .
C16 C17 C18 C19 -174.6(18) . .
C16 C17 N1 C20 174.4(17) . .
C16 C17 N1 Fe1 12(2) . .
C16 C35 C36 C37 176.7(17) . .
C16 C35 C40 C39 -177.2(17) . .
C17 C16 C35 C36 -81(2) . .
C17 C16 C35 C40 96(2) . .
C17 C18 C19 C20 1(2) . .
C18 C17 N1 C20 -0.3(18) . .
C18 C17 N1 Fe1 -162.4(12) . .
C18 C19 C20 C1 176(2) . .
C18 C19 C20 N1 -1(2) . .
C19 C20 N1 C17 0.7(19) . .
C19 C20 N1 Fe1 162.6(12) . .
C20 C1 C2 C3 176(2) . .
C20 C1 C2 N2 -4(3) . .
C20 C1 C21 C22 92(3) . .
C20 C1 C21 C26 -85(4) . .
C21 C1 C2 C3 -1(3) . .
C21 C1 C2 N2 180.0(18) . .
C21 C1 C20 C19 -1(3) . .
C21 C1 C20 N1 175.7(19) . .
C21 C22 C23 C24 0(4) . .
C22 C21 C26 C25 3(5) . .
C22 C23 C24 C25 12(4) . .
C22 C23 C24 C27 -174(2) . 12_666
C23 C24 C25 C26 -16(4) . .
C24 C25 C26 C21 8(5) . .
C24 C27 O1 Cd1 -180(2) 15 .
C24 C27 O2 Cd1 179(2) 15 .
C26 C21 C22 C23 -7(4) . .
C27 C24 C25 C26 171(3) 12_666 .
C27 Cd1 O3 C34 156.7(14) . .
C27 Cd1 O4 C34 -25(2) . .
C27 Cd1 O5 C41 -120.5(13) . .
C27 Cd1 O6 C41 67.7(14) . .
C28 C6 C7 C8 13(3) . .
C28 C6 C7 N3 -165.9(15) . .
C28 C29 C30 C31 -1(3) . .
C29 C28 C33 C32 -3(3) . .
C29 C30 C31 C32 -3(3) . .
C29 C30 C31 C34 174.1(18) . .
C30 C31 C32 C33 4(3) . .
C30 C31 C34 O3 -12(3) . .
C30 C31 C34 O4 171(2) . .
C31 C32 C33 C28 -1(3) . .
C31 C34 O3 Cd1 -165(2) . .
C31 C34 O4 Cd1 165.3(18) . .
C32 C31 C34 O3 164(2) . .
C32 C31 C34 O4 -13(3) . .
C33 C28 C29 C30 4(3) . .
C34 C31 C32 C33 -173(2) . .
C35 C16 C17 C18 2(3) . .
C35 C16 C17 N1 -171.0(16) . .
C35 C36 C37 C38 0(3) . .
C36 C35 C40 C39 0(3) . .
C36 C37 C38 C39 1(3) . .
C36 C37 C38 C41 -177.2(17) . 14_455
C37 C38 C39 C40 -2(3) . .
C38 C39 C40 C35 1(3) . .
C38 C41 O5 Cd1 173.2(17) 14_645 .
C38 C41 O6 Cd1 -172.5(14) 14_645 .
C40 C35 C36 C37 -1(3) . .
C41 C38 C39 C40 176.7(17) 14_455 .
C42 C11 C12 C13 1(3) . .
C42 C11 C12 N4 178.1(16) . .
C42 C43 C44 C45 -4(3) . .
C43 C42 C47 C46 3(3) . .
C43 C44 C45 C46 8(3) . .
C43 C44 C45 C48 -173.4(19) . .
C44 C45 C46 C47 -7(3) . .
C44 C45 C48 O8 178.5(18) . .
C44 C45 C48 O9 -1(3) . .
C45 C46 C47 C42 2(3) . .
C46 C45 C48 O8 -3(3) . .
C46 C45 C48 O9 178(2) . .
C47 C42 C43 C44 -2(3) . .
C48 C45 C46 C47 174.3(19) . .
N1 C17 C18 C19 0(2) . .
N1 Fe1 N2 C2 -26.8(14) . .
N1 Fe1 N2 C5 178.4(13) . .
N1 Fe1 N3 C7 -97.1(17) . .
N1 Fe1 N3 C10 90.8(17) . .
N1 Fe1 N4 C12 -171.3(13) . .
N1 Fe1 N4 C15 27.6(13) . .
N2 C2 C3 C4 -2(2) . .
N2 C5 C6 C7 -1(3) . .
N2 C5 C6 C28 177.0(16) . .
N2 Fe1 N1 C17 -178.6(14) . .
N2 Fe1 N1 C20 23.4(14) . .
N2 Fe1 N3 C7 -18.3(13) . .
N2 Fe1 N3 C10 169.6(13) . .
N2 Fe1 N4 C12 -94.3(18) . .
N2 Fe1 N4 C15 104.7(18) . .
N3 C7 C8 C9 2(2) . .
N3 C10 C11 C12 -6(3) . .
N3 C10 C11 C42 173.6(16) . .
N3 Fe1 N1 C17 -99.8(17) . .
N3 Fe1 N1 C20 102.1(18) . .
N3 Fe1 N2 C2 -177.0(14) . .
N3 Fe1 N2 C5 28.2(13) . .
N3 Fe1 N4 C12 -21.0(13) . .
N3 Fe1 N4 C15 178.0(13) . .
N4 C12 C13 C14 -1(2) . .
N4 C15 C16 C17 0(3) . .
N4 C15 C16 C35 176.2(16) . .
N4 Fe1 N1 C17 -23.4(13) . .
N4 Fe1 N1 C20 178.5(15) . .
N4 Fe1 N2 C2 -103.9(18) . .
N4 Fe1 N2 C5 101.3(18) . .
N4 Fe1 N3 C7 -173.9(13) . .
N4 Fe1 N3 C10 14.0(13) . .
O1 C27 Cd1 O2 157(3) . .
O1 C27 Cd1 O3 -52(2) . .
O1 C27 Cd1 O4 -26(3) . .
O1 C27 Cd1 O5 -141(2) . .
O1 C27 Cd1 O6 169.2(19) . .
O1 C27 O2 Cd1 -25(4) . .
O1 Cd1 O2 C27 12.8(19) . .
O1 Cd1 O3 C34 136.2(15) . .
O1 Cd1 O4 C34 -38.5(19) . .
O1 Cd1 O5 C41 -138.1(13) . .
O1 Cd1 O6 C41 75.8(19) . .
O2 C27 Cd1 O1 -157(3) . .
O2 C27 Cd1 O3 151(2) . .
O2 C27 Cd1 O4 176.5(19) . .
O2 C27 Cd1 O5 62(2) . .
O2 C27 Cd1 O6 12(2) . .
O2 C27 O1 Cd1 25(4) . .
O2 Cd1 O1 C27 -12.5(19) . .
O2 Cd1 O3 C34 170.3(14) . .
O2 Cd1 O5 C41 -97.7(13) . .
O2 Cd1 O6 C41 72.9(14) . .
O3 C34 O4 Cd1 -12(3) . .
O3 Cd1 O1 C27 128(2) . .
O3 Cd1 O2 C27 -33(2) . .
O3 Cd1 O4 C34 6.3(14) . .
O3 Cd1 O5 C41 143.4(12) . .
O3 Cd1 O6 C41 -57.3(14) . .
O4 C34 O3 Cd1 12(3) . .
O4 Cd1 O1 C27 163.2(18) . .
O4 Cd1 O3 C34 -6.5(14) . .
O4 Cd1 O5 C41 90.3(12) . .
O4 Cd1 O6 C41 -103.7(13) . .
O5 C41 O6 Cd1 6(2) . .
O5 Cd1 O1 C27 43(2) . .
O5 Cd1 O2 C27 -116(2) . .
O5 Cd1 O3 C34 -110.9(13) . .
O5 Cd1 O4 C34 86.8(16) . .
O5 Cd1 O6 C41 -3.2(11) . .
O6 C41 O5 Cd1 -6(2) . .
O6 Cd1 O1 C27 -16(3) . .
O6 Cd1 O2 C27 -169(2) . .
O6 Cd1 O3 C34 -69.8(15) . .
O6 Cd1 O4 C34 141.2(16) . .
O6 Cd1 O5 C41 3.2(11) . .
O7 Fe1 N1 C17 78.3(14) . .
O7 Fe1 N1 C20 -79.8(15) . .
O7 Fe1 N2 C2 75.5(14) . .
O7 Fe1 N2 C5 -79.3(13) . .
O7 Fe1 N3 C7 84.9(13) . .
O7 Fe1 N3 C10 -87.3(14) . .
O7 Fe1 N4 C12 86.3(13) . .
O7 Fe1 N4 C15 -74.7(13) . .
